data_7123905
loop_
_publ_author_name
'Klemmer, Lukas'
'Huch, Volker'
'Jana, Anukul'
'Scheschkewitz, David'

_publ_section_title
;
 An Anionic Heterosiliconoid with two Germanium Vertices
;
_journal_name_full 'Chemical Communications'
_journal_paper_doi 10.1039/C9CC04576G
_journal_year 2019
_chemical_formula_moiety 'C75 H115 Ge2 Si4, C12 H30 O6 Li, C6 H14'
_chemical_formula_sum 'C93 H159 Ge2 Li O6 Si4'
_chemical_formula_weight 1637.67
_chemical_properties_physical Air-sensitive,Moisture-sensitive
_space_group_crystal_system monoclinic
_space_group_IT_number 14
_space_group_name_Hall '-P 2ybc'
_space_group_name_H-M_alt 'P 1 21/c 1'
_symmetry_space_group_name_Hall '-P 2ybc'
_symmetry_space_group_name_H-M 'P 1 21/c 1'
_atom_sites_solution_hydrogens geom
_audit_creation_method SHELXL-2018/3
_audit_update_record
;
2019-06-05 deposited with the CCDC.    2019-07-23 downloaded from the CCDC.
;
_cell_angle_alpha 90
_cell_angle_beta 113.728(3)
_cell_angle_gamma 90
_cell_formula_units_Z 4
_cell_length_a 16.0399(10)
_cell_length_b 33.650(3)
_cell_length_c 19.5422(14)
_cell_measurement_reflns_used 9957
_cell_measurement_temperature 142(2)
_cell_measurement_theta_max 26.59
_cell_measurement_theta_min 2.36
_cell_volume 9656.1(13)
_computing_cell_refinement 'Bruker SAINT'
_computing_data_collection 'Bruker APEX2'
_computing_data_reduction 'Bruker SAINT'
_computing_molecular_graphics 'Bruker SHELXTL'
_computing_publication_material 'Bruker SHELXTL'
_computing_structure_refinement 'SHELXL-2018/3 (Sheldrick, 2018)'
_computing_structure_solution 'SHELXS-97 (Sheldrick 2008)'
_diffrn_ambient_temperature 142(2)
_diffrn_measured_fraction_theta_full 0.999
_diffrn_measured_fraction_theta_max 0.993
_diffrn_measurement_device_type 'Bruker APEX-II CCD'
_diffrn_measurement_method '\f and \w scans'
_diffrn_radiation_type MoK\a
_diffrn_radiation_wavelength 0.71073
_diffrn_reflns_av_R_equivalents 0.0602
_diffrn_reflns_av_unetI/netI 0.0530
_diffrn_reflns_Laue_measured_fraction_full 0.999
_diffrn_reflns_Laue_measured_fraction_max 0.993
_diffrn_reflns_limit_h_max 20
_diffrn_reflns_limit_h_min -19
_diffrn_reflns_limit_k_max 43
_diffrn_reflns_limit_k_min -43
_diffrn_reflns_limit_l_max 25
_diffrn_reflns_limit_l_min -25
_diffrn_reflns_number 88152
_diffrn_reflns_point_group_measured_fraction_full 0.999
_diffrn_reflns_point_group_measured_fraction_max 0.993
_diffrn_reflns_theta_full 25.242
_diffrn_reflns_theta_max 27.235
_diffrn_reflns_theta_min 1.210
_exptl_absorpt_coefficient_mu 0.719
_exptl_absorpt_correction_T_max 0.7455
_exptl_absorpt_correction_T_min 0.6684
_exptl_absorpt_correction_type multi-scan
_exptl_absorpt_process_details 'SADABS 2014/5'
_exptl_crystal_colour red
_exptl_crystal_density_diffrn 1.127
_exptl_crystal_description block
_exptl_crystal_F_000 3552
_exptl_crystal_recrystallization_method 'Re-crystallisation from solvent: hexane'
_exptl_crystal_size_max 0.399
_exptl_crystal_size_mid 0.354
_exptl_crystal_size_min 0.180
_refine_diff_density_max 1.753
_refine_diff_density_min -0.834
_refine_diff_density_rms 0.096
_refine_ls_extinction_method none
_refine_ls_goodness_of_fit_ref 1.273
_refine_ls_hydrogen_treatment constr
_refine_ls_matrix_type full
_refine_ls_number_parameters 1060
_refine_ls_number_reflns 21451
_refine_ls_number_restraints 286
_refine_ls_restrained_S_all 1.284
_refine_ls_R_factor_all 0.0966
_refine_ls_R_factor_gt 0.0699
_refine_ls_shift/su_max 0.002
_refine_ls_shift/su_mean 0.000
_refine_ls_structure_factor_coef Fsqd
_refine_ls_weighting_details 'w=1/[\s^2^(Fo^2^)+(0.0732P)^2^+11.7680P] where P=(Fo^2^+2Fc^2^)/3'
_refine_ls_weighting_scheme calc
_refine_ls_wR_factor_gt 0.1800
_refine_ls_wR_factor_ref 0.1956
_reflns_Friedel_coverage 0.000
_reflns_number_gt 15949
_reflns_number_total 21451
_reflns_threshold_expression 'I > 2\s(I)'
_cod_data_source_file c9cc04576g2.cif
_cod_data_source_block sh3772
_cod_original_cell_volume 9656.1(12)
_cod_database_code 7123905
_shelx_shelxl_version_number 2018/3
_shelx_space_group_comment
; 
The symmetry employed for this shelxl refinement is uniquely defined 
by the following loop, which should always be used as a source of 
symmetry information in preference to the above space-group names. 
They are only intended as comments. 
;
_shelx_estimated_absorpt_t_min 0.762
_shelx_estimated_absorpt_t_max 0.881

loop_
_space_group_symop_operation_xyz
'x, y, z'
'-x, y+1/2, -z+1/2'
'-x, -y, -z'
'x, -y-1/2, z-1/2'

loop_
_atom_site_label
_atom_site_type_symbol
_atom_site_fract_x
_atom_site_fract_y
_atom_site_fract_z
_atom_site_U_iso_or_equiv
_atom_site_adp_type
_atom_site_occupancy
_atom_site_site_symmetry_order
_atom_site_calc_flag
_atom_site_refinement_flags_posn
_atom_site_refinement_flags_adp
_atom_site_refinement_flags_occupancy
_atom_site_disorder_assembly
_atom_site_disorder_group
Ge2 Ge 0.68338(2) 0.43412(2) 0.69858(2) 0.02571(10) Uani 1 1 d D . . . .
Ge1A Ge 0.64852(15) 0.36001(7) 0.70026(18) 0.0263(3) Uani 0.549(2) 1 d D . P A 1
Si1A Si 0.7038(4) 0.4066(3) 0.8213(4) 0.0277(4) Uani 0.549(2) 1 d D . P A 1
Ge1B Ge 0.7078(2) 0.40988(14) 0.82783(18) 0.0277(4) Uani 0.451(2) 1 d D . P A 2
Si1B Si 0.6505(5) 0.3631(2) 0.7074(6) 0.0263(3) Uani 0.451(2) 1 d D . P A 2
Si3 Si 0.79905(6) 0.36004(3) 0.79959(5) 0.0256(2) Uani 1 1 d D . . . .
Si2 Si 0.56810(6) 0.37027(3) 0.78211(6) 0.0262(2) Uani 1 1 d D . . . .
Si4 Si 0.83935(6) 0.40803(3) 0.73140(5) 0.02265(19) Uani 1 1 d D . . . .
C1 C 0.8750(2) 0.32073(12) 0.8656(2) 0.0354(9) Uani 1 1 d . . . . .
C2 C 0.9470(3) 0.33352(14) 0.9328(2) 0.0437(11) Uani 1 1 d . . . . .
C3 C 1.0043(3) 0.30539(16) 0.9816(3) 0.0620(15) Uani 1 1 d . . . . .
H3 H 1.051379 0.314104 1.026932 0.074 Uiso 1 1 calc R U . . .
C4 C 0.9948(4) 0.26595(17) 0.9662(4) 0.0714(17) Uani 1 1 d . . . . .
C5 C 0.9257(3) 0.25374(15) 0.8991(4) 0.0681(16) Uani 1 1 d . . . . .
H5 H 0.919613 0.226178 0.887610 0.082 Uiso 1 1 calc R U . . .
C6 C 0.8654(3) 0.27993(12) 0.8485(3) 0.0441(10) Uani 1 1 d . . . . .
C7 C 0.9620(3) 0.37626(14) 0.9565(2) 0.0419(10) Uani 1 1 d . . . . .
H7 H 0.931260 0.392729 0.910563 0.050 Uiso 1 1 calc R U . . .
C8 C 0.9179(3) 0.38627(17) 1.0095(3) 0.0537(12) Uani 1 1 d . . . . .
H8A H 0.851840 0.382556 0.984119 0.081 Uiso 1 1 calc R U . . .
H8B H 0.931024 0.413987 1.025666 0.081 Uiso 1 1 calc R U . . .
H8C H 0.942064 0.368758 1.053233 0.081 Uiso 1 1 calc R U . . .
C9 C 1.0622(3) 0.38894(17) 0.9913(3) 0.0575(13) Uani 1 1 d . . . . .
H9A H 1.066102 0.418015 0.991864 0.086 Uiso 1 1 calc R U . . .
H9B H 1.093859 0.378063 0.961805 0.086 Uiso 1 1 calc R U . . .
H9C H 1.090812 0.378864 1.042647 0.086 Uiso 1 1 calc R U . . .
C10 C 1.0590(5) 0.2348(2) 1.0207(5) 0.099(2) Uani 1 1 d . U . . .
H10 H 1.022092 0.210486 1.018579 0.118 Uiso 1 1 calc R U . . .
C11 C 1.1269(8) 0.2243(4) 0.9886(6) 0.190(6) Uani 1 1 d . U . . .
H11A H 1.164898 0.247462 0.991069 0.286 Uiso 1 1 calc R U . . .
H11B H 1.094628 0.216027 0.936421 0.286 Uiso 1 1 calc R U . . .
H11C H 1.165469 0.202404 1.017460 0.286 Uiso 1 1 calc R U . . .
C12 C 1.1014(6) 0.2482(3) 1.1000(5) 0.143(4) Uani 1 1 d . U . . .
H12A H 1.124678 0.225120 1.132789 0.214 Uiso 1 1 calc R U . . .
H12B H 1.055662 0.261889 1.112889 0.214 Uiso 1 1 calc R U . . .
H12C H 1.151656 0.266451 1.106623 0.214 Uiso 1 1 calc R U . . .
C13 C 0.7887(3) 0.26468(12) 0.7787(3) 0.0458(10) Uani 1 1 d . . . . .
H13 H 0.775103 0.285785 0.739674 0.055 Uiso 1 1 calc R U . . .
C14 C 0.7022(3) 0.25849(14) 0.7926(3) 0.0505(11) Uani 1 1 d . . . . .
H14A H 0.713698 0.238548 0.831950 0.076 Uiso 1 1 calc R U . . .
H14B H 0.652819 0.249320 0.746501 0.076 Uiso 1 1 calc R U . . .
H14C H 0.684622 0.283659 0.808375 0.076 Uiso 1 1 calc R U . . .
C15 C 0.8110(5) 0.22676(14) 0.7466(4) 0.0710(16) Uani 1 1 d . . . . .
H15A H 0.870892 0.229407 0.744834 0.107 Uiso 1 1 calc R U . . .
H15B H 0.764666 0.222369 0.696023 0.107 Uiso 1 1 calc R U . . .
H15C H 0.811600 0.204144 0.778440 0.107 Uiso 1 1 calc R U . . .
C16 C 0.5396(2) 0.32832(10) 0.8366(2) 0.0274(7) Uani 1 1 d . . . . .
C17 C 0.5928(2) 0.31853(11) 0.9122(2) 0.0304(8) Uani 1 1 d . . . . .
C18 C 0.5577(3) 0.29395(12) 0.9513(2) 0.0351(8) Uani 1 1 d . . . . .
H18 H 0.594119 0.288392 1.002370 0.042 Uiso 1 1 calc R U . . .
C19 C 0.4719(3) 0.27732(12) 0.9187(2) 0.0372(9) Uani 1 1 d . . . . .
C20 C 0.4228(3) 0.28427(11) 0.8437(2) 0.0356(9) Uani 1 1 d . . . . .
H20 H 0.365149 0.271793 0.819479 0.043 Uiso 1 1 calc R U . . .
C21 C 0.4543(2) 0.30891(11) 0.8018(2) 0.0299(8) Uani 1 1 d . . . . .
C22 C 0.6885(3) 0.33385(13) 0.9565(2) 0.0374(9) Uani 1 1 d . . . . .
H22 H 0.708450 0.348607 0.921288 0.045 Uiso 1 1 calc R U . . .
C23 C 0.7557(3) 0.29974(15) 0.9906(3) 0.0474(11) Uani 1 1 d . . . . .
H23A H 0.741080 0.286372 1.028923 0.071 Uiso 1 1 calc R U . . .
H23B H 0.817781 0.310351 1.013269 0.071 Uiso 1 1 calc R U . . .
H23C H 0.751252 0.280677 0.951340 0.071 Uiso 1 1 calc R U . . .
C24 C 0.6915(3) 0.36256(15) 1.0177(3) 0.0522(12) Uani 1 1 d . . . . .
H24A H 0.649573 0.384674 0.995381 0.078 Uiso 1 1 calc R U . . .
H24B H 0.753559 0.372867 1.043430 0.078 Uiso 1 1 calc R U . . .
H24C H 0.673447 0.348627 1.053582 0.078 Uiso 1 1 calc R U . . .
C25 C 0.4295(3) 0.25411(15) 0.9638(3) 0.0505(11) Uani 1 1 d . . . . .
H25 H 0.385316 0.234712 0.929186 0.061 Uiso 1 1 calc R U . . .
C26 C 0.3761(5) 0.2824(2) 0.9918(4) 0.091(2) Uani 1 1 d . . . . .
H26A H 0.418390 0.300229 1.029540 0.137 Uiso 1 1 calc R U . . .
H26B H 0.341259 0.267127 1.013994 0.137 Uiso 1 1 calc R U . . .
H26C H 0.334191 0.298176 0.949857 0.137 Uiso 1 1 calc R U . . .
C27 C 0.4988(4) 0.2304(2) 1.0293(4) 0.086(2) Uani 1 1 d . . . . .
H27A H 0.537944 0.248863 1.067593 0.128 Uiso 1 1 calc R U . . .
H27B H 0.536310 0.214064 1.011249 0.128 Uiso 1 1 calc R U . . .
H27C H 0.466369 0.213229 1.050936 0.128 Uiso 1 1 calc R U . . .
C28 C 0.3940(3) 0.31312(12) 0.7195(2) 0.0366(9) Uani 1 1 d . . . . .
H28 H 0.424631 0.332005 0.697485 0.044 Uiso 1 1 calc R U . . .
C29 C 0.3010(3) 0.33060(14) 0.7068(3) 0.0450(10) Uani 1 1 d . . . . .
H29A H 0.266236 0.335274 0.653271 0.068 Uiso 1 1 calc R U . . .
H29B H 0.309297 0.355803 0.733899 0.068 Uiso 1 1 calc R U . . .
H29C H 0.267710 0.311937 0.725103 0.068 Uiso 1 1 calc R U . . .
C30 C 0.3845(4) 0.27344(15) 0.6795(3) 0.0579(13) Uani 1 1 d . . . . .
H30A H 0.444865 0.263814 0.686004 0.087 Uiso 1 1 calc R U . . .
H30B H 0.346623 0.276881 0.626157 0.087 Uiso 1 1 calc R U . . .
H30C H 0.355813 0.254080 0.700726 0.087 Uiso 1 1 calc R U . . .
C31 C 0.4615(2) 0.40395(11) 0.7444(2) 0.0330(8) Uani 1 1 d . . . . .
C32 C 0.4091(3) 0.41225(14) 0.6681(3) 0.0432(10) Uani 1 1 d . . . . .
C33 C 0.3322(3) 0.43620(15) 0.6484(3) 0.0576(14) Uani 1 1 d . . . . .
H33 H 0.298629 0.441777 0.596868 0.069 Uiso 1 1 calc R U . . .
C34 C 0.3021(3) 0.45219(17) 0.6986(4) 0.0739(19) Uani 1 1 d . . . . .
C35 C 0.3532(3) 0.44427(17) 0.7719(3) 0.0648(16) Uani 1 1 d . . . . .
H35 H 0.334445 0.455408 0.808115 0.078 Uiso 1 1 calc R U . . .
C36 C 0.4318(2) 0.42062(12) 0.7972(3) 0.0397(10) Uani 1 1 d . . . . .
C37 C 0.4266(3) 0.39569(19) 0.6020(3) 0.0630(16) Uani 1 1 d . . . . .
H37A H 0.484920 0.380339 0.620873 0.076 Uiso 0.29(2) 1 calc R U P B 1
H37B H 0.481044 0.377981 0.623969 0.076 Uiso 0.71(2) 1 calc R U P B 2
C38A C 0.4452(13) 0.4438(9) 0.5750(11) 0.044(4) Uani 0.29(2) 1 d . U P B 1
H38A H 0.386666 0.457503 0.550727 0.066 Uiso 0.29(2) 1 calc R U P B 1
H38B H 0.474772 0.441762 0.539968 0.066 Uiso 0.29(2) 1 calc R U P B 1
H38C H 0.484328 0.458769 0.619263 0.066 Uiso 0.29(2) 1 calc R U P B 1
C38B C 0.4469(5) 0.4242(4) 0.5518(5) 0.054(3) Uani 0.71(2) 1 d . U P B 2
H38D H 0.394305 0.441584 0.527151 0.082 Uiso 0.71(2) 1 calc R U P B 2
H38E H 0.459520 0.409273 0.513911 0.082 Uiso 0.71(2) 1 calc R U P B 2
H38F H 0.500167 0.440252 0.581445 0.082 Uiso 0.71(2) 1 calc R U P B 2
C39 C 0.3496(4) 0.3698(2) 0.5503(3) 0.0676(16) Uani 1 1 d . . . . .
H39A H 0.295303 0.386162 0.524907 0.101 Uiso 1 1 calc R U . . .
H39B H 0.335913 0.349073 0.579507 0.101 Uiso 1 1 calc R U . . .
H39C H 0.367800 0.357377 0.513048 0.101 Uiso 1 1 calc R U . . .
C40A C 0.2268(5) 0.4859(3) 0.6580(5) 0.0426(19) Uani 0.508(11) 1 d . U P C 1
H40A H 0.252185 0.504627 0.631495 0.051 Uiso 0.508(11) 1 calc R U P C 1
C40B C 0.2075(5) 0.4706(3) 0.6878(6) 0.0429(19) Uani 0.492(11) 1 d . U P C 2
H40B H 0.181019 0.452950 0.715011 0.051 Uiso 0.492(11) 1 calc R U P C 2
C41 C 0.1448(3) 0.46635(19) 0.6016(3) 0.0608(14) Uani 1 1 d . U . . .
H41A H 0.132000 0.441847 0.622723 0.091 Uiso 0.508(11) 1 calc R U P C 1
H41B H 0.155864 0.459961 0.557040 0.091 Uiso 0.508(11) 1 calc R U P C 1
H41C H 0.092575 0.484343 0.587925 0.091 Uiso 0.508(11) 1 calc R U P C 1
H41D H 0.141911 0.438356 0.586970 0.091 Uiso 0.492(11) 1 calc R U P C 2
H41E H 0.170337 0.482128 0.572504 0.091 Uiso 0.492(11) 1 calc R U P C 2
H41F H 0.083414 0.475905 0.592018 0.091 Uiso 0.492(11) 1 calc R U P C 2
C42 C 0.2118(5) 0.5078(2) 0.7165(4) 0.102(3) Uani 1 1 d . U . . .
H42A H 0.167049 0.528901 0.693825 0.153 Uiso 0.508(11) 1 calc R U P C 1
H42B H 0.269316 0.519540 0.750871 0.153 Uiso 0.508(11) 1 calc R U P C 1
H42C H 0.188863 0.489595 0.744122 0.153 Uiso 0.508(11) 1 calc R U P C 1
H42D H 0.150546 0.516358 0.709688 0.153 Uiso 0.492(11) 1 calc R U P C 2
H42E H 0.236421 0.526261 0.690598 0.153 Uiso 0.492(11) 1 calc R U P C 2
H42F H 0.251438 0.507478 0.769940 0.153 Uiso 0.492(11) 1 calc R U P C 2
C43 C 0.4808(3) 0.41462(13) 0.8802(3) 0.0439(10) Uani 1 1 d . . . . .
H43 H 0.537102 0.398937 0.888625 0.053 Uiso 1 1 calc R U . . .
C44 C 0.5112(3) 0.45345(16) 0.9232(3) 0.0641(15) Uani 1 1 d . . . . .
H44A H 0.549918 0.468190 0.903979 0.096 Uiso 1 1 calc R U . . .
H44B H 0.545617 0.447667 0.976362 0.096 Uiso 1 1 calc R U . . .
H44C H 0.457589 0.469475 0.916939 0.096 Uiso 1 1 calc R U . . .
C45 C 0.4242(3) 0.39029(16) 0.9129(3) 0.0568(13) Uani 1 1 d . . . . .
H45A H 0.369756 0.405355 0.907751 0.085 Uiso 1 1 calc R U . . .
H45B H 0.460867 0.384948 0.965855 0.085 Uiso 1 1 calc R U . . .
H45C H 0.406055 0.365080 0.885788 0.085 Uiso 1 1 calc R U . . .
C46 C 0.9548(2) 0.43230(11) 0.79213(19) 0.0265(7) Uani 1 1 d . . . . .
C47 C 1.0365(2) 0.41296(12) 0.7985(2) 0.0325(8) Uani 1 1 d . . . . .
C48 C 1.1202(3) 0.43057(13) 0.8385(2) 0.0393(9) Uani 1 1 d . . . . .
H48 H 1.173566 0.417716 0.839774 0.047 Uiso 1 1 calc R U . . .
C49 C 1.1294(2) 0.46543(14) 0.8761(2) 0.0414(10) Uani 1 1 d . . . . .
C50 C 1.0496(3) 0.48411(13) 0.8724(2) 0.0374(9) Uani 1 1 d . . . . .
H50 H 1.054120 0.508351 0.898558 0.045 Uiso 1 1 calc R U . . .
C51 C 0.9640(2) 0.46815(12) 0.8314(2) 0.0297(8) Uani 1 1 d . . . . .
C52 C 1.0381(3) 0.37334(12) 0.7617(2) 0.0385(9) Uani 1 1 d . . . . .
H52 H 0.973855 0.363643 0.737201 0.046 Uiso 1 1 calc R U . . .
C53 C 1.0748(3) 0.37789(14) 0.7005(3) 0.0489(11) Uani 1 1 d . . . . .
H53A H 1.037371 0.397147 0.663106 0.073 Uiso 1 1 calc R U . . .
H53B H 1.072496 0.352137 0.676359 0.073 Uiso 1 1 calc R U . . .
H53C H 1.137938 0.387296 0.722933 0.073 Uiso 1 1 calc R U . . .
C54 C 1.0932(3) 0.34171(15) 0.8183(3) 0.0563(13) Uani 1 1 d . . . . .
H54A H 1.156291 0.350750 0.844266 0.084 Uiso 1 1 calc R U . . .
H54B H 1.092139 0.316770 0.792107 0.084 Uiso 1 1 calc R U . . .
H54C H 1.066429 0.337406 0.854822 0.084 Uiso 1 1 calc R U . . .
C55 C 1.2248(3) 0.48166(17) 0.9204(3) 0.0561(13) Uani 1 1 d . . . . .
H55 H 1.260094 0.477093 0.888989 0.067 Uiso 1 1 calc R U . . .
C56 C 1.2720(3) 0.45791(19) 0.9914(3) 0.0626(15) Uani 1 1 d . . . . .
H56A H 1.336206 0.465779 1.015064 0.094 Uiso 1 1 calc R U . . .
H56B H 1.267902 0.429521 0.979304 0.094 Uiso 1 1 calc R U . . .
H56C H 1.242558 0.463071 1.025764 0.094 Uiso 1 1 calc R U . . .
C57 C 1.2299(4) 0.5240(2) 0.9361(4) 0.085(2) Uani 1 1 d . . . . .
H57A H 1.199486 0.529725 0.969628 0.128 Uiso 1 1 calc R U . . .
H57B H 1.199757 0.538727 0.889307 0.128 Uiso 1 1 calc R U . . .
H57C H 1.293880 0.532124 0.960081 0.128 Uiso 1 1 calc R U . . .
C58 C 0.8822(2) 0.49092(12) 0.8325(2) 0.0316(8) Uani 1 1 d . . . . .
H58 H 0.826154 0.478184 0.794963 0.038 Uiso 1 1 calc R U . . .
C59 C 0.8807(3) 0.53427(13) 0.8109(2) 0.0429(10) Uani 1 1 d . . . . .
H59A H 0.825120 0.546847 0.810028 0.064 Uiso 1 1 calc R U . . .
H59B H 0.881778 0.536157 0.761251 0.064 Uiso 1 1 calc R U . . .
H59C H 0.934063 0.547839 0.847499 0.064 Uiso 1 1 calc R U . . .
C60 C 0.8772(3) 0.48746(15) 0.9084(2) 0.0462(11) Uani 1 1 d . . . . .
H60A H 0.930446 0.500438 0.946446 0.069 Uiso 1 1 calc R U . . .
H60B H 0.876491 0.459340 0.921238 0.069 Uiso 1 1 calc R U . . .
H60C H 0.821588 0.500374 0.906541 0.069 Uiso 1 1 calc R U . . .
C61 C 0.8484(2) 0.40134(10) 0.6363(2) 0.0257(7) Uani 1 1 d . . . . .
C62 C 0.8453(3) 0.36522(11) 0.5987(2) 0.0339(8) Uani 1 1 d . . . . .
C63 C 0.8571(3) 0.36512(12) 0.5315(2) 0.0439(10) Uani 1 1 d . . . . .
H63 H 0.854822 0.340464 0.507161 0.053 Uiso 1 1 calc R U . . .
C64 C 0.8718(3) 0.39935(13) 0.4993(3) 0.0449(10) Uani 1 1 d . . . . .
C65 C 0.8714(3) 0.43470(12) 0.5349(2) 0.0369(9) Uani 1 1 d . . . . .
H65 H 0.880046 0.458773 0.513185 0.044 Uiso 1 1 calc R U . . .
C66 C 0.8589(2) 0.43652(10) 0.60111(19) 0.0259(7) Uani 1 1 d . . . . .
C67 C 0.8278(3) 0.32541(11) 0.6267(3) 0.0399(9) Uani 1 1 d . . . . .
H67 H 0.829500 0.329466 0.677960 0.048 Uiso 1 1 calc R U . . .
C68 C 0.8997(4) 0.29417(13) 0.6323(3) 0.0563(13) Uani 1 1 d . . . . .
H68A H 0.897944 0.288967 0.582359 0.084 Uiso 1 1 calc R U . . .
H68B H 0.886916 0.269533 0.652998 0.084 Uiso 1 1 calc R U . . .
H68C H 0.960161 0.304024 0.664944 0.084 Uiso 1 1 calc R U . . .
C69 C 0.7338(3) 0.31028(13) 0.5770(3) 0.0520(12) Uani 1 1 d . . . . .
H69A H 0.732060 0.303852 0.527506 0.078 Uiso 1 1 calc R U . . .
H69B H 0.688481 0.330826 0.572076 0.078 Uiso 1 1 calc R U . . .
H69C H 0.720191 0.286367 0.599218 0.078 Uiso 1 1 calc R U . . .
C70 C 0.8882(4) 0.39907(15) 0.4276(3) 0.0657(15) Uani 1 1 d D . . . .
H70A H 0.850591 0.421593 0.397423 0.079 Uiso 0.52(2) 1 calc R U P D 1
H70B H 0.883625 0.427044 0.409200 0.079 Uiso 0.48(2) 1 calc R U P D 2
C71A C 0.8507(16) 0.3634(6) 0.3808(15) 0.077(6) Uani 0.52(2) 1 d D U P D 1
H71A H 0.845078 0.368504 0.329806 0.116 Uiso 0.52(2) 1 calc R U P D 1
H71B H 0.790499 0.357270 0.379972 0.116 Uiso 0.52(2) 1 calc R U P D 1
H71C H 0.891563 0.340784 0.401796 0.116 Uiso 0.52(2) 1 calc R U P D 1
C72A C 0.9821(8) 0.4096(6) 0.4404(8) 0.083(4) Uani 0.52(2) 1 d D U P D 1
H72A H 0.999962 0.433769 0.470874 0.125 Uiso 0.52(2) 1 calc R U P D 1
H72B H 0.986022 0.414284 0.392306 0.125 Uiso 0.52(2) 1 calc R U P D 1
H72C H 1.022972 0.387797 0.466601 0.125 Uiso 0.52(2) 1 calc R U P D 1
C71B C 0.8217(18) 0.3747(9) 0.3672(17) 0.085(7) Uani 0.48(2) 1 d D U P D 2
H71D H 0.826090 0.346957 0.383663 0.127 Uiso 0.48(2) 1 calc R U P D 2
H71E H 0.835069 0.376341 0.322592 0.127 Uiso 0.48(2) 1 calc R U P D 2
H71F H 0.760052 0.384609 0.355488 0.127 Uiso 0.48(2) 1 calc R U P D 2
C72B C 0.9841(7) 0.3848(6) 0.4469(9) 0.093(4) Uani 0.48(2) 1 d D U P D 2
H72D H 1.026715 0.401129 0.487326 0.139 Uiso 0.48(2) 1 calc R U P D 2
H72E H 0.998364 0.386890 0.402787 0.139 Uiso 0.48(2) 1 calc R U P D 2
H72F H 0.989410 0.356978 0.463139 0.139 Uiso 0.48(2) 1 calc R U P D 2
C73 C 0.8570(2) 0.47790(10) 0.6320(2) 0.0254(7) Uani 1 1 d . . . . .
H73 H 0.848174 0.474647 0.679548 0.031 Uiso 1 1 calc R U . . .
C74 C 0.7766(3) 0.50209(12) 0.5782(2) 0.0356(8) Uani 1 1 d . . . . .
H74A H 0.780991 0.504108 0.529751 0.053 Uiso 1 1 calc R U . . .
H74B H 0.777961 0.528783 0.598720 0.053 Uiso 1 1 calc R U . . .
H74C H 0.719499 0.488892 0.571770 0.053 Uiso 1 1 calc R U . . .
C75 C 0.9464(3) 0.49980(12) 0.6508(2) 0.0370(9) Uani 1 1 d . . . . .
H75A H 0.996512 0.483929 0.686040 0.055 Uiso 1 1 calc R U . . .
H75B H 0.944015 0.525512 0.673532 0.055 Uiso 1 1 calc R U . . .
H75C H 0.956177 0.504082 0.605017 0.055 Uiso 1 1 calc R U . . .
Li Li 0.4772(5) 0.3984(2) 0.2787(5) 0.0508(19) Uani 1 1 d . . . . .
O1 O 0.3745(3) 0.37768(15) 0.1676(2) 0.0832(12) Uani 1 1 d . . . . .
O2 O 0.5545(3) 0.39300(14) 0.2123(2) 0.0833(13) Uani 1 1 d D . . . .
O3A O 0.4329(3) 0.45772(14) 0.2643(3) 0.0445(13) Uiso 0.670(9) 1 d D U P E 1
O3B O 0.4684(8) 0.4538(3) 0.2451(6) 0.055(3) Uiso 0.330(9) 1 d D U P E 2
O4 O 0.5795(3) 0.42344(14) 0.3748(2) 0.0891(14) Uani 1 1 d D . . . .
O6 O 0.3803(3) 0.39061(16) 0.3294(4) 0.1151(19) Uani 1 1 d D . . . .
O5 O 0.5074(2) 0.34078(10) 0.3205(2) 0.0591(9) Uani 1 1 d D . . . .
C76 C 0.4185(6) 0.3665(3) 0.1257(5) 0.124(3) Uani 1 1 d . . . . .
H76A H 0.376877 0.370196 0.072583 0.149 Uiso 1 1 calc R U . . .
H76B H 0.431318 0.337717 0.133589 0.149 Uiso 1 1 calc R U . . .
C77 C 0.5018(7) 0.3862(4) 0.1378(5) 0.144(4) Uani 1 1 d . . . . .
H77A H 0.536875 0.369925 0.116466 0.172 Uiso 1 1 calc R U . . .
H77B H 0.488099 0.411981 0.111019 0.172 Uiso 1 1 calc R U . . .
C78 C 0.2883(5) 0.3642(3) 0.1479(5) 0.116(3) Uani 1 1 d . . . . .
H78A H 0.263859 0.374482 0.182985 0.174 Uiso 1 1 calc R U . . .
H78B H 0.250164 0.373235 0.097248 0.174 Uiso 1 1 calc R U . . .
H78C H 0.288700 0.335070 0.149331 0.174 Uiso 1 1 calc R U . . .
C79A C 0.6226(8) 0.4225(4) 0.2253(8) 0.104(4) Uani 0.627(13) 1 d D U P F 1
H79A H 0.657326 0.425710 0.279237 0.156 Uiso 0.627(13) 1 calc R U P F 1
H79B H 0.663744 0.414275 0.202014 0.156 Uiso 0.627(13) 1 calc R U P F 1
H79C H 0.593716 0.447761 0.203639 0.156 Uiso 0.627(13) 1 calc R U P F 1
C79B C 0.6482(10) 0.3855(8) 0.2250(15) 0.116(5) Uani 0.373(13) 1 d D U P F 2
H79D H 0.687257 0.390115 0.277777 0.175 Uiso 0.373(13) 1 calc R U P F 2
H79E H 0.654710 0.357877 0.212013 0.175 Uiso 0.373(13) 1 calc R U P F 2
H79F H 0.666264 0.403406 0.193814 0.175 Uiso 0.373(13) 1 calc R U P F 2
C80A C 0.5095(9) 0.4856(3) 0.3065(7) 0.103(4) Uani 0.670(9) 1 d D U P E 1
H80A H 0.487762 0.513020 0.308042 0.124 Uiso 0.670(9) 1 calc R U P E 1
H80B H 0.557136 0.485908 0.286440 0.124 Uiso 0.670(9) 1 calc R U P E 1
C81A C 0.5432(7) 0.4636(2) 0.3870(7) 0.100(4) Uani 0.670(9) 1 d D U P E 1
H81A H 0.591682 0.479187 0.425864 0.120 Uiso 0.670(9) 1 calc R U P E 1
H81B H 0.491875 0.460094 0.402355 0.120 Uiso 0.670(9) 1 calc R U P E 1
C80B C 0.488(2) 0.4809(7) 0.3112(11) 0.102(4) Uani 0.330(9) 1 d D U P E 2
H80C H 0.434322 0.480792 0.324790 0.123 Uiso 0.330(9) 1 calc R U P E 2
H80D H 0.495526 0.508419 0.296790 0.123 Uiso 0.330(9) 1 calc R U P E 2
C81B C 0.5776(16) 0.4680(3) 0.3836(16) 0.105(4) Uani 0.330(9) 1 d D U P E 2
H81C H 0.633064 0.480572 0.382840 0.126 Uiso 0.330(9) 1 calc R U P E 2
H81D H 0.572024 0.475221 0.430715 0.126 Uiso 0.330(9) 1 calc R U P E 2
C82 C 0.3821(6) 0.4746(2) 0.1985(5) 0.114(3) Uani 1 1 d . . . . .
H82A H 0.331566 0.456807 0.169962 0.172 Uiso 0.670(9) 1 calc R U P E 1
H82B H 0.357746 0.499886 0.207189 0.172 Uiso 0.670(9) 1 calc R U P E 1
H82C H 0.419656 0.479295 0.170322 0.172 Uiso 0.670(9) 1 calc R U P E 1
H82D H 0.354480 0.461735 0.149443 0.172 Uiso 0.330(9) 1 calc R U P E 2
H82E H 0.339823 0.473156 0.223330 0.172 Uiso 0.330(9) 1 calc R U P E 2
H82F H 0.395090 0.502444 0.192205 0.172 Uiso 0.330(9) 1 calc R U P E 2
C83A C 0.6243(6) 0.4075(3) 0.4470(4) 0.071(2) Uani 0.670(9) 1 d D U P E 1
H83A H 0.649684 0.381473 0.443787 0.106 Uiso 0.670(9) 1 calc R U P E 1
H83B H 0.673564 0.425438 0.477231 0.106 Uiso 0.670(9) 1 calc R U P E 1
H83C H 0.580792 0.404649 0.470369 0.106 Uiso 0.670(9) 1 calc R U P E 1
C83B C 0.6144(13) 0.3836(5) 0.4196(11) 0.084(4) Uani 0.330(9) 1 d D U P E 2
H83D H 0.596282 0.361094 0.384883 0.126 Uiso 0.330(9) 1 calc R U P E 2
H83E H 0.680961 0.384369 0.445277 0.126 Uiso 0.330(9) 1 calc R U P E 2
H83F H 0.587768 0.380625 0.456463 0.126 Uiso 0.330(9) 1 calc R U P E 2
C84A C 0.4782(15) 0.3344(9) 0.3792(11) 0.106(4) Uani 0.319(12) 1 d D U P G 1
H84A H 0.519973 0.347937 0.425188 0.128 Uiso 0.319(12) 1 calc R U P G 1
H84B H 0.478768 0.305590 0.389876 0.128 Uiso 0.319(12) 1 calc R U P G 1
C84B C 0.4489(10) 0.3228(3) 0.3490(10) 0.111(4) Uani 0.681(12) 1 d D U P G 2
H84C H 0.485690 0.311462 0.398813 0.133 Uiso 0.681(12) 1 calc R U P G 2
H84D H 0.416069 0.300661 0.315641 0.133 Uiso 0.681(12) 1 calc R U P G 2
C85 C 0.3822(6) 0.3508(2) 0.3556(6) 0.115(3) Uani 1 1 d D . . . .
H85A H 0.338596 0.334058 0.315416 0.139 Uiso 0.319(12) 1 calc R U P G 1
H85B H 0.364458 0.350472 0.398595 0.139 Uiso 0.319(12) 1 calc R U P G 1
H85C H 0.320912 0.339196 0.328522 0.139 Uiso 0.681(12) 1 calc R U P G 2
H85D H 0.392740 0.352164 0.409055 0.139 Uiso 0.681(12) 1 calc R U P G 2
C86A C 0.4963(19) 0.3044(4) 0.2893(13) 0.096(4) Uani 0.319(12) 1 d D U P G 1
H86A H 0.514544 0.304921 0.247133 0.144 Uiso 0.319(12) 1 calc R U P G 1
H86B H 0.534071 0.285173 0.326620 0.144 Uiso 0.319(12) 1 calc R U P G 1
H86C H 0.432155 0.296545 0.271552 0.144 Uiso 0.319(12) 1 calc R U P G 1
C86B C 0.5729(7) 0.3166(2) 0.3168(6) 0.079(3) Uani 0.681(12) 1 d D U P G 2
H86D H 0.610418 0.331409 0.296497 0.118 Uiso 0.681(12) 1 calc R U P G 2
H86E H 0.611228 0.306994 0.367037 0.118 Uiso 0.681(12) 1 calc R U P G 2
H86F H 0.544445 0.293965 0.284278 0.118 Uiso 0.681(12) 1 calc R U P G 2
C87 C 0.3209(6) 0.4139(3) 0.3405(5) 0.119(3) Uani 1 1 d . . . . .
H87A H 0.323602 0.440537 0.321210 0.179 Uiso 1 1 calc R U . . .
H87B H 0.259537 0.402990 0.314506 0.179 Uiso 1 1 calc R U . . .
H87C H 0.335499 0.415520 0.394209 0.179 Uiso 1 1 calc R U . . .
C88_1 C 0.1854(14) 0.2663(6) 0.2969(12) 0.293(10) Uiso 1 1 d D U . . .
H88A_1 H 0.182560 0.238400 0.310084 0.440 Uiso 1 1 calc R U . . .
H88B_1 H 0.198064 0.267810 0.251913 0.440 Uiso 1 1 calc R U . . .
H88C_1 H 0.233914 0.279838 0.338262 0.440 Uiso 1 1 calc R U . . .
C89_1 C 0.0984(14) 0.2855(6) 0.2826(14) 0.316(11) Uiso 1 1 d D U . . .
H89A_1 H 0.049748 0.271112 0.241717 0.380 Uiso 1 1 calc R U . . .
H89B_1 H 0.085535 0.283119 0.327915 0.380 Uiso 1 1 calc R U . . .
C90_1 C 0.0944(10) 0.3256(5) 0.2632(10) 0.230(7) Uiso 1 1 d D U . . .
H90A_1 H 0.113971 0.328618 0.221479 0.275 Uiso 1 1 calc R U . . .
H90B_1 H 0.137144 0.340820 0.306367 0.275 Uiso 1 1 calc R U . . .
C91_1 C -0.0003(9) 0.3425(4) 0.2401(8) 0.180(5) Uiso 1 1 d D U . . .
H91A_1 H -0.040140 0.333434 0.189115 0.216 Uiso 1 1 calc R U . . .
H91B_1 H -0.027296 0.333886 0.275111 0.216 Uiso 1 1 calc R U . . .
C92_1 C 0.0095(8) 0.3831(3) 0.2417(7) 0.159(4) Uiso 1 1 d D U . . .
H92A_1 H 0.044252 0.390749 0.211873 0.190 Uiso 1 1 calc R U . . .
H92B_1 H 0.044617 0.391772 0.293914 0.190 Uiso 1 1 calc R U . . .
C93_1 C -0.0793(5) 0.4034(2) 0.2119(5) 0.102(2) Uiso 1 1 d D U . . .
H93A_1 H -0.069819 0.432221 0.213928 0.153 Uiso 1 1 calc R U . . .
H93B_1 H -0.113819 0.395240 0.159921 0.153 Uiso 1 1 calc R U . . .
H93C_1 H -0.113455 0.396263 0.241913 0.153 Uiso 1 1 calc R U . . .

loop_
_atom_site_aniso_label
_atom_site_aniso_U_11
_atom_site_aniso_U_22
_atom_site_aniso_U_33
_atom_site_aniso_U_23
_atom_site_aniso_U_13
_atom_site_aniso_U_12
Ge2 0.02151(18) 0.02537(19) 0.0307(2) 0.00303(15) 0.01095(15) 0.00132(14)
Ge1A 0.0226(3) 0.0265(5) 0.0314(7) 0.0031(4) 0.0125(3) 0.0001(3)
Si1A 0.0193(4) 0.0295(8) 0.0348(6) 0.0061(5) 0.0116(4) 0.0005(4)
Ge1B 0.0193(4) 0.0295(8) 0.0348(6) 0.0061(5) 0.0116(4) 0.0005(4)
Si1B 0.0226(3) 0.0265(5) 0.0314(7) 0.0031(4) 0.0125(3) 0.0001(3)
Si3 0.0203(4) 0.0250(5) 0.0324(5) 0.0093(4) 0.0116(4) 0.0029(4)
Si2 0.0195(4) 0.0285(5) 0.0323(5) 0.0050(4) 0.0122(4) 0.0005(4)
Si4 0.0206(4) 0.0217(4) 0.0284(5) 0.0027(4) 0.0127(4) 0.0004(3)
C1 0.0243(18) 0.034(2) 0.050(2) 0.0196(18) 0.0167(17) 0.0047(15)
C2 0.0270(19) 0.051(3) 0.050(3) 0.026(2) 0.0125(18) 0.0020(18)
C3 0.034(2) 0.060(3) 0.074(3) 0.035(3) 0.003(2) 0.005(2)
C4 0.045(3) 0.054(3) 0.098(5) 0.034(3) 0.010(3) 0.012(2)
C5 0.047(3) 0.037(3) 0.108(5) 0.028(3) 0.018(3) 0.008(2)
C6 0.037(2) 0.032(2) 0.066(3) 0.019(2) 0.023(2) 0.0077(17)
C7 0.029(2) 0.051(3) 0.037(2) 0.0168(19) 0.0037(17) -0.0034(18)
C8 0.038(2) 0.079(4) 0.038(2) 0.015(2) 0.0101(19) -0.007(2)
C9 0.032(2) 0.078(4) 0.053(3) 0.014(3) 0.007(2) -0.012(2)
C10 0.061(4) 0.091(5) 0.113(5) 0.025(4) 0.003(4) 0.027(4)
C11 0.185(11) 0.211(13) 0.159(9) 0.058(9) 0.053(8) 0.151(11)
C12 0.110(7) 0.169(10) 0.119(6) 0.066(6) 0.014(5) 0.051(7)
C13 0.055(3) 0.024(2) 0.066(3) 0.0118(19) 0.031(2) 0.0049(18)
C14 0.047(3) 0.044(3) 0.060(3) 0.006(2) 0.021(2) -0.011(2)
C15 0.107(5) 0.027(2) 0.096(4) 0.013(3) 0.058(4) 0.009(3)
C16 0.0274(17) 0.0256(18) 0.0367(19) 0.0008(15) 0.0206(15) 0.0009(14)
C17 0.0307(18) 0.0286(19) 0.037(2) 0.0032(15) 0.0188(16) -0.0002(15)
C18 0.040(2) 0.033(2) 0.038(2) 0.0037(17) 0.0209(17) -0.0022(17)
C19 0.043(2) 0.030(2) 0.050(2) -0.0008(17) 0.030(2) -0.0068(17)
C20 0.036(2) 0.0283(19) 0.050(2) -0.0073(17) 0.0246(19) -0.0104(16)
C21 0.0310(18) 0.0276(18) 0.036(2) -0.0061(15) 0.0188(16) -0.0028(15)
C22 0.032(2) 0.043(2) 0.037(2) 0.0134(18) 0.0141(17) -0.0023(17)
C23 0.037(2) 0.058(3) 0.049(3) 0.022(2) 0.018(2) 0.005(2)
C24 0.039(2) 0.057(3) 0.053(3) -0.002(2) 0.010(2) -0.007(2)
C25 0.051(3) 0.049(3) 0.061(3) 0.012(2) 0.032(2) -0.010(2)
C26 0.118(6) 0.085(5) 0.120(6) 0.029(4) 0.100(5) 0.016(4)
C27 0.071(4) 0.090(5) 0.101(5) 0.052(4) 0.041(4) -0.004(3)
C28 0.035(2) 0.038(2) 0.037(2) -0.0086(17) 0.0157(17) -0.0080(17)
C29 0.033(2) 0.051(3) 0.044(2) -0.006(2) 0.0085(18) -0.0102(19)
C30 0.072(3) 0.051(3) 0.049(3) -0.019(2) 0.023(3) -0.008(2)
C31 0.0170(16) 0.030(2) 0.049(2) 0.0046(17) 0.0107(16) -0.0020(14)
C32 0.0209(18) 0.050(3) 0.053(3) 0.013(2) 0.0091(17) 0.0013(17)
C33 0.026(2) 0.049(3) 0.072(3) 0.003(2) -0.007(2) 0.0089(19)
C34 0.027(2) 0.066(4) 0.094(4) -0.034(3) -0.013(3) 0.018(2)
C35 0.027(2) 0.067(3) 0.086(4) -0.041(3) 0.009(2) 0.007(2)
C36 0.0214(18) 0.034(2) 0.057(3) -0.0144(19) 0.0087(17) -0.0051(15)
C37 0.033(2) 0.104(5) 0.053(3) 0.038(3) 0.019(2) 0.025(3)
C38A 0.037(6) 0.082(11) 0.019(7) 0.008(6) 0.017(5) 0.006(7)
C38B 0.038(3) 0.083(7) 0.033(4) 0.010(4) 0.004(3) 0.001(4)
C39 0.067(3) 0.091(4) 0.043(3) 0.005(3) 0.021(3) 0.024(3)
C40A 0.023(3) 0.049(4) 0.056(4) 0.023(3) 0.017(3) 0.007(3)
C40B 0.021(3) 0.050(4) 0.060(4) 0.027(3) 0.019(3) 0.007(3)
C41 0.030(2) 0.092(4) 0.060(3) 0.024(3) 0.018(2) 0.020(2)
C42 0.097(5) 0.099(5) 0.097(5) 0.005(4) 0.026(4) 0.067(4)
C43 0.028(2) 0.043(2) 0.060(3) -0.021(2) 0.0178(19) -0.0018(17)
C44 0.046(3) 0.057(3) 0.075(4) -0.031(3) 0.009(3) -0.009(2)
C45 0.049(3) 0.064(3) 0.072(3) -0.029(3) 0.039(3) -0.012(2)
C46 0.0212(16) 0.0309(19) 0.0290(18) 0.0073(15) 0.0117(14) -0.0012(14)
C47 0.0225(17) 0.038(2) 0.039(2) 0.0127(17) 0.0142(15) 0.0027(15)
C48 0.0231(18) 0.045(2) 0.049(2) 0.013(2) 0.0141(17) 0.0031(16)
C49 0.0196(18) 0.059(3) 0.039(2) 0.013(2) 0.0050(16) -0.0042(17)
C50 0.0292(19) 0.045(2) 0.033(2) 0.0003(17) 0.0071(16) -0.0081(17)
C51 0.0238(17) 0.037(2) 0.0279(18) 0.0060(15) 0.0097(14) -0.0023(15)
C52 0.0285(19) 0.036(2) 0.055(3) 0.0119(19) 0.0213(18) 0.0088(16)
C53 0.044(2) 0.048(3) 0.070(3) 0.005(2) 0.038(2) 0.006(2)
C54 0.048(3) 0.045(3) 0.078(4) 0.021(3) 0.028(3) 0.017(2)
C55 0.027(2) 0.079(4) 0.053(3) 0.000(3) 0.006(2) -0.012(2)
C56 0.029(2) 0.103(5) 0.043(3) -0.006(3) 0.0013(19) 0.007(2)
C57 0.042(3) 0.088(5) 0.100(5) -0.016(4) 0.002(3) -0.021(3)
C58 0.0253(17) 0.038(2) 0.0289(18) -0.0069(16) 0.0083(15) -0.0034(15)
C59 0.042(2) 0.041(2) 0.045(2) -0.0031(19) 0.0169(19) 0.0022(19)
C60 0.041(2) 0.062(3) 0.038(2) -0.007(2) 0.0186(19) -0.003(2)
C61 0.0280(17) 0.0230(17) 0.0309(18) 0.0005(14) 0.0169(15) -0.0003(13)
C62 0.040(2) 0.0251(19) 0.043(2) -0.0004(16) 0.0233(18) -0.0006(16)
C63 0.070(3) 0.028(2) 0.047(2) -0.0098(18) 0.038(2) -0.0039(19)
C64 0.072(3) 0.033(2) 0.045(2) -0.0026(18) 0.040(2) -0.002(2)
C65 0.054(2) 0.0256(19) 0.041(2) 0.0015(16) 0.030(2) -0.0019(17)
C66 0.0302(18) 0.0222(17) 0.0290(18) 0.0005(14) 0.0157(15) 0.0022(14)
C67 0.054(3) 0.0223(19) 0.054(3) -0.0012(17) 0.033(2) -0.0032(17)
C68 0.075(3) 0.025(2) 0.086(4) 0.007(2) 0.050(3) 0.006(2)
C69 0.069(3) 0.031(2) 0.066(3) -0.010(2) 0.038(3) -0.016(2)
C70 0.124(4) 0.040(3) 0.065(3) -0.009(2) 0.072(3) -0.010(3)
C71A 0.107(13) 0.093(12) 0.059(10) -0.032(11) 0.061(9) -0.027(10)
C72A 0.112(6) 0.101(11) 0.074(6) -0.027(7) 0.076(5) -0.061(7)
C71B 0.107(13) 0.108(14) 0.052(9) -0.015(11) 0.045(9) -0.010(11)
C72B 0.106(6) 0.120(11) 0.086(7) -0.020(9) 0.073(6) -0.060(7)
C73 0.0292(17) 0.0212(16) 0.0297(18) 0.0029(14) 0.0159(15) 0.0007(13)
C74 0.044(2) 0.031(2) 0.034(2) 0.0027(16) 0.0181(17) 0.0072(17)
C75 0.039(2) 0.031(2) 0.047(2) -0.0027(17) 0.0235(18) -0.0061(16)
Li 0.049(4) 0.035(4) 0.053(5) 0.010(3) 0.004(4) -0.002(3)
O1 0.079(3) 0.099(3) 0.055(2) -0.016(2) 0.010(2) -0.007(2)
O2 0.080(3) 0.093(3) 0.072(3) 0.023(2) 0.026(2) -0.013(2)
O4 0.086(3) 0.093(3) 0.057(2) -0.002(2) -0.004(2) -0.027(2)
O6 0.088(3) 0.088(3) 0.180(6) -0.050(3) 0.065(4) 0.011(3)
O5 0.072(2) 0.0373(17) 0.077(2) 0.0115(16) 0.039(2) 0.0120(16)
C76 0.091(5) 0.167(9) 0.096(6) -0.064(6) 0.019(4) 0.026(5)
C77 0.137(7) 0.230(13) 0.069(4) 0.012(6) 0.048(5) -0.023(7)
C78 0.058(4) 0.137(8) 0.111(6) -0.028(5) -0.009(4) 0.003(4)
C79A 0.090(6) 0.095(8) 0.167(10) 0.007(8) 0.094(7) -0.009(5)
C79B 0.103(7) 0.105(10) 0.164(12) 0.000(11) 0.078(8) -0.010(8)
C80A 0.074(7) 0.060(4) 0.132(5) -0.015(4) -0.003(4) -0.027(4)
C81A 0.071(6) 0.060(4) 0.126(5) -0.022(4) -0.006(4) -0.028(4)
C80B 0.073(7) 0.062(4) 0.131(6) -0.017(4) -0.003(5) -0.028(4)
C81B 0.077(7) 0.065(4) 0.129(6) -0.019(4) -0.004(5) -0.032(4)
C82 0.101(6) 0.064(4) 0.147(8) 0.009(5) 0.017(5) 0.034(4)
C83A 0.048(4) 0.094(7) 0.044(4) -0.017(4) -0.009(3) 0.013(4)
C83B 0.056(7) 0.111(8) 0.052(8) -0.021(6) -0.012(7) 0.004(8)
C84A 0.147(8) 0.054(8) 0.164(9) 0.018(7) 0.111(8) 0.007(6)
C84B 0.147(7) 0.059(6) 0.169(9) 0.015(6) 0.108(7) 0.006(5)
C85 0.127(6) 0.094(5) 0.165(8) 0.005(6) 0.100(6) 0.003(5)
C86A 0.125(8) 0.038(6) 0.149(9) 0.010(6) 0.080(8) 0.008(6)
C86B 0.096(6) 0.039(4) 0.126(8) 0.016(4) 0.070(6) 0.024(4)
C87 0.122(7) 0.153(8) 0.090(5) 0.009(5) 0.051(5) 0.060(6)

loop_
_atom_type_symbol
_atom_type_description
_atom_type_scat_dispersion_real
_atom_type_scat_dispersion_imag
_atom_type_scat_source
C C 0.0033 0.0016 'International Tables Vol C Tables 4.2.6.8 and 6.1.1.4'
H H 0.0000 0.0000 'International Tables Vol C Tables 4.2.6.8 and 6.1.1.4'
Li Li -0.0003 0.0001 'International Tables Vol C Tables 4.2.6.8 and 6.1.1.4'
O O 0.0106 0.0060 'International Tables Vol C Tables 4.2.6.8 and 6.1.1.4'
Si Si 0.0817 0.0704 'International Tables Vol C Tables 4.2.6.8 and 6.1.1.4'
Ge Ge 0.1547 1.8001 'International Tables Vol C Tables 4.2.6.8 and 6.1.1.4'

loop_
_geom_angle_atom_site_label_1
_geom_angle_atom_site_label_2
_geom_angle_atom_site_label_3
_geom_angle
Si1A Ge2 Si4 83.71(16)
Si1B Ge2 Si4 81.98(16)
Si1B Ge2 Ge1B 64.51(19)
Si4 Ge2 Ge1B 83.84(7)
Si1A Ge2 Ge1A 64.25(19)
Si4 Ge2 Ge1A 81.63(5)
Si3 Ge1A Si2 95.39(11)
Si3 Ge1A Ge2 81.77(7)
Si2 Ge1A Ge2 92.64(8)
Si3 Ge1A Si1A 54.56(18)
Si2 Ge1A Si1A 54.11(17)
Ge2 Ge1A Si1A 56.2(2)
Si2 Si1A Si3 100.4(4)
Si2 Si1A Ge2 97.8(3)
Si3 Si1A Ge2 85.2(2)
Si2 Si1A Ge1A 58.0(2)
Si3 Si1A Ge1A 57.1(2)
Ge2 Si1A Ge1A 59.53(17)
Si3 Ge1B Si2 95.04(16)
Si3 Ge1B Ge2 82.04(10)
Si2 Ge1B Ge2 93.42(11)
Si3 Ge1B Si1B 54.39(19)
Si2 Ge1B Si1B 54.31(19)
Ge2 Ge1B Si1B 56.6(2)
Si3 Si1B Si2 100.4(4)
Si3 Si1B Ge2 85.2(2)
Si2 Si1B Ge2 97.6(3)
Si3 Si1B Ge1B 57.6(2)
Si2 Si1B Ge1B 58.0(2)
Ge2 Si1B Ge1B 58.84(19)
C1 Si3 Si1B 136.6(2)
C1 Si3 Si1A 128.8(2)
C1 Si3 Si4 127.99(12)
Si1B Si3 Si4 87.8(2)
Si1A Si3 Si4 89.5(2)
C1 Si3 Ge1A 134.73(14)
Si1A Si3 Ge1A 68.39(16)
Si4 Si3 Ge1A 87.63(8)
C1 Si3 Ge1B 127.19(16)
Si1B Si3 Ge1B 68.01(17)
Si4 Si3 Ge1B 89.01(10)
C16 Si2 C31 105.60(15)
C16 Si2 Si1A 126.6(2)
C31 Si2 Si1A 112.5(3)
C16 Si2 Si1B 125.9(2)
C31 Si2 Si1B 117.3(3)
C16 Si2 Ge1B 125.62(15)
C31 Si2 Ge1B 111.09(15)
Si1B Si2 Ge1B 67.68(16)
C16 Si2 Ge1A 124.10(13)
C31 Si2 Ge1A 116.84(15)
Si1A Si2 Ge1A 67.84(16)
C46 Si4 C61 102.45(15)
C46 Si4 Si3 110.92(11)
C61 Si4 Si3 127.63(11)
C46 Si4 Ge2 128.80(12)
C61 Si4 Ge2 104.50(11)
Si3 Si4 Ge2 84.87(4)
C6 C1 C2 119.0(4)
C6 C1 Si3 122.6(3)
C2 C1 Si3 118.4(3)
C3 C2 C1 119.5(5)
C3 C2 C7 117.4(4)
C1 C2 C7 123.0(3)
C4 C3 C2 121.9(5)
C4 C3 H3 119.1
C2 C3 H3 119.1
C3 C4 C5 118.2(5)
C3 C4 C10 121.6(6)
C5 C4 C10 120.2(6)
C6 C5 C4 123.1(5)
C6 C5 H5 118.5
C4 C5 H5 118.5
C5 C6 C1 118.3(5)
C5 C6 C13 120.6(4)
C1 C6 C13 121.1(4)
C2 C7 C8 111.4(4)
C2 C7 C9 114.4(4)
C8 C7 C9 109.3(4)
C2 C7 H7 107.1
C8 C7 H7 107.1
C9 C7 H7 107.1
C7 C8 H8A 109.5
C7 C8 H8B 109.5
H8A C8 H8B 109.5
C7 C8 H8C 109.5
H8A C8 H8C 109.5
H8B C8 H8C 109.5
C7 C9 H9A 109.5
C7 C9 H9B 109.5
H9A C9 H9B 109.5
C7 C9 H9C 109.5
H9A C9 H9C 109.5
H9B C9 H9C 109.5
C12 C10 C11 113.7(8)
C12 C10 C4 114.1(7)
C11 C10 C4 105.4(7)
C12 C10 H10 107.8
C11 C10 H10 107.8
C4 C10 H10 107.8
C10 C11 H11A 109.5
C10 C11 H11B 109.5
H11A C11 H11B 109.5
C10 C11 H11C 109.5
H11A C11 H11C 109.5
H11B C11 H11C 109.5
C10 C12 H12A 109.5
C10 C12 H12B 109.5
H12A C12 H12B 109.5
C10 C12 H12C 109.5
H12A C12 H12C 109.5
H12B C12 H12C 109.5
C6 C13 C15 114.5(4)
C6 C13 C14 110.6(4)
C15 C13 C14 109.7(4)
C6 C13 H13 107.2
C15 C13 H13 107.2
C14 C13 H13 107.2
C13 C14 H14A 109.5
C13 C14 H14B 109.5
H14A C14 H14B 109.5
C13 C14 H14C 109.5
H14A C14 H14C 109.5
H14B C14 H14C 109.5
C13 C15 H15A 109.5
C13 C15 H15B 109.5
H15A C15 H15B 109.5
C13 C15 H15C 109.5
H15A C15 H15C 109.5
H15B C15 H15C 109.5
C17 C16 C21 116.9(3)
C17 C16 Si2 124.6(3)
C21 C16 Si2 118.0(3)
C18 C17 C16 120.3(3)
C18 C17 C22 115.4(3)
C16 C17 C22 124.3(3)
C19 C18 C17 122.4(4)
C19 C18 H18 118.8
C17 C18 H18 118.8
C20 C19 C18 117.3(3)
C20 C19 C25 120.3(4)
C18 C19 C25 122.3(4)
C19 C20 C21 122.6(4)
C19 C20 H20 118.7
C21 C20 H20 118.7
C20 C21 C16 120.0(4)
C20 C21 C28 116.8(3)
C16 C21 C28 123.1(3)
C17 C22 C24 111.7(3)
C17 C22 C23 111.6(4)
C24 C22 C23 109.8(4)
C17 C22 H22 107.9
C24 C22 H22 107.9
C23 C22 H22 107.9
C22 C23 H23A 109.5
C22 C23 H23B 109.5
H23A C23 H23B 109.5
C22 C23 H23C 109.5
H23A C23 H23C 109.5
H23B C23 H23C 109.5
C22 C24 H24A 109.5
C22 C24 H24B 109.5
H24A C24 H24B 109.5
C22 C24 H24C 109.5
H24A C24 H24C 109.5
H24B C24 H24C 109.5
C26 C25 C19 109.4(4)
C26 C25 C27 110.4(5)
C19 C25 C27 113.9(4)
C26 C25 H25 107.6
C19 C25 H25 107.6
C27 C25 H25 107.6
C25 C26 H26A 109.5
C25 C26 H26B 109.5
H26A C26 H26B 109.5
C25 C26 H26C 109.5
H26A C26 H26C 109.5
H26B C26 H26C 109.5
C25 C27 H27A 109.5
C25 C27 H27B 109.5
H27A C27 H27B 109.5
C25 C27 H27C 109.5
H27A C27 H27C 109.5
H27B C27 H27C 109.5
C21 C28 C30 110.6(4)
C21 C28 C29 111.9(3)
C30 C28 C29 111.4(4)
C21 C28 H28 107.6
C30 C28 H28 107.6
C29 C28 H28 107.6
C28 C29 H29A 109.5
C28 C29 H29B 109.5
H29A C29 H29B 109.5
C28 C29 H29C 109.5
H29A C29 H29C 109.5
H29B C29 H29C 109.5
C28 C30 H30A 109.5
C28 C30 H30B 109.5
H30A C30 H30B 109.5
C28 C30 H30C 109.5
H30A C30 H30C 109.5
H30B C30 H30C 109.5
C36 C31 C32 117.4(4)
C36 C31 Si2 117.4(3)
C32 C31 Si2 125.2(3)
C33 C32 C31 119.4(4)
C33 C32 C37 114.8(4)
C31 C32 C37 125.8(4)
C34 C33 C32 124.0(5)
C34 C33 H33 118.0
C32 C33 H33 118.0
C35 C34 C33 116.3(4)
C35 C34 C40B 111.0(6)
C33 C34 C40B 131.2(6)
C35 C34 C40A 132.0(6)
C33 C34 C40A 109.6(6)
C34 C35 C36 123.8(5)
C34 C35 H35 118.1
C36 C35 H35 118.1
C35 C36 C31 119.2(4)
C35 C36 C43 117.5(4)
C31 C36 C43 123.4(4)
C38B C37 C39 105.3(6)
C38B C37 C32 118.8(7)
C39 C37 C32 113.2(4)
C39 C37 C38A 121.2(8)
C32 C37 C38A 91.7(9)
C39 C37 H37A 109.8
C32 C37 H37A 109.8
C38A C37 H37A 109.8
C38B C37 H37B 106.2
C39 C37 H37B 106.2
C32 C37 H37B 106.2
C37 C38A H38A 109.5
C37 C38A H38B 109.5
H38A C38A H38B 109.5
C37 C38A H38C 109.5
H38A C38A H38C 109.5
H38B C38A H38C 109.5
C37 C38B H38D 109.5
C37 C38B H38E 109.5
H38D C38B H38E 109.5
C37 C38B H38F 109.5
H38D C38B H38F 109.5
H38E C38B H38F 109.5
C37 C39 H39A 109.5
C37 C39 H39B 109.5
H39A C39 H39B 109.5
C37 C39 H39C 109.5
H39A C39 H39C 109.5
H39B C39 H39C 109.5
C42 C40A C41 115.3(7)
C42 C40A C34 107.3(6)
C41 C40A C34 108.5(6)
C42 C40A H40A 108.5
C41 C40A H40A 108.5
C34 C40A H40A 108.5
C42 C40B C34 114.9(7)
C42 C40B C41 115.3(7)
C34 C40B C41 105.8(7)
C42 C40B H40B 106.7
C34 C40B H40B 106.7
C41 C40B H40B 106.7
C40A C41 H41A 109.5
C40A C41 H41B 109.5
H41A C41 H41B 109.5
C40A C41 H41C 109.5
H41A C41 H41C 109.5
H41B C41 H41C 109.5
C40B C41 H41D 109.5
C40B C41 H41E 109.5
H41D C41 H41E 109.5
C40B C41 H41F 109.5
H41D C41 H41F 109.5
H41E C41 H41F 109.5
C40A C42 H42A 109.5
C40A C42 H42B 109.5
H42A C42 H42B 109.5
C40A C42 H42C 109.5
H42A C42 H42C 109.5
H42B C42 H42C 109.5
C40B C42 H42D 109.5
C40B C42 H42E 109.5
H42D C42 H42E 109.5
C40B C42 H42F 109.5
H42D C42 H42F 109.5
H42E C42 H42F 109.5
C36 C43 C44 113.1(4)
C36 C43 C45 112.3(4)
C44 C43 C45 109.7(4)
C36 C43 H43 107.1
C44 C43 H43 107.1
C45 C43 H43 107.1
C43 C44 H44A 109.5
C43 C44 H44B 109.5
H44A C44 H44B 109.5
C43 C44 H44C 109.5
H44A C44 H44C 109.5
H44B C44 H44C 109.5
C43 C45 H45A 109.5
C43 C45 H45B 109.5
H45A C45 H45B 109.5
C43 C45 H45C 109.5
H45A C45 H45C 109.5
H45B C45 H45C 109.5
C51 C46 C47 117.0(3)
C51 C46 Si4 124.2(3)
C47 C46 Si4 118.8(3)
C48 C47 C46 120.2(4)
C48 C47 C52 116.4(3)
C46 C47 C52 123.4(3)
C49 C48 C47 122.9(4)
C49 C48 H48 118.6
C47 C48 H48 118.6
C48 C49 C50 117.4(4)
C48 C49 C55 118.8(4)
C50 C49 C55 123.8(4)
C51 C50 C49 121.8(4)
C51 C50 H50 119.1
C49 C50 H50 119.1
C50 C51 C46 120.6(3)
C50 C51 C58 117.0(4)
C46 C51 C58 122.4(3)
C47 C52 C54 112.5(4)
C47 C52 C53 111.4(3)
C54 C52 C53 109.9(3)
C47 C52 H52 107.6
C54 C52 H52 107.6
C53 C52 H52 107.6
C52 C53 H53A 109.5
C52 C53 H53B 109.5
H53A C53 H53B 109.5
C52 C53 H53C 109.5
H53A C53 H53C 109.5
H53B C53 H53C 109.5
C52 C54 H54A 109.5
C52 C54 H54B 109.5
H54A C54 H54B 109.5
C52 C54 H54C 109.5
H54A C54 H54C 109.5
H54B C54 H54C 109.5
C57 C55 C56 111.0(5)
C57 C55 C49 115.5(4)
C56 C55 C49 110.4(4)
C57 C55 H55 106.4
C56 C55 H55 106.4
C49 C55 H55 106.4
C55 C56 H56A 109.5
C55 C56 H56B 109.5
H56A C56 H56B 109.5
C55 C56 H56C 109.5
H56A C56 H56C 109.5
H56B C56 H56C 109.5
C55 C57 H57A 109.5
C55 C57 H57B 109.5
H57A C57 H57B 109.5
C55 C57 H57C 109.5
H57A C57 H57C 109.5
H57B C57 H57C 109.5
C59 C58 C60 110.1(3)
C59 C58 C51 113.4(3)
C60 C58 C51 111.0(3)
C59 C58 H58 107.4
C60 C58 H58 107.4
C51 C58 H58 107.4
C58 C59 H59A 109.5
C58 C59 H59B 109.5
H59A C59 H59B 109.5
C58 C59 H59C 109.5
H59A C59 H59C 109.5
H59B C59 H59C 109.5
C58 C60 H60A 109.5
C58 C60 H60B 109.5
H60A C60 H60B 109.5
C58 C60 H60C 109.5
H60A C60 H60C 109.5
H60B C60 H60C 109.5
C62 C61 C66 117.0(3)
C62 C61 Si4 126.9(3)
C66 C61 Si4 116.1(2)
C63 C62 C61 120.1(3)
C63 C62 C67 116.8(3)
C61 C62 C67 123.1(3)
C64 C63 C62 122.6(4)
C64 C63 H63 118.7
C62 C63 H63 118.7
C63 C64 C65 117.0(4)
C63 C64 C70 122.6(4)
C65 C64 C70 120.4(4)
C64 C65 C66 122.7(4)
C64 C65 H65 118.7
C66 C65 H65 118.7
C65 C66 C61 120.5(3)
C65 C66 C73 116.4(3)
C61 C66 C73 123.2(3)
C69 C67 C62 110.2(4)
C69 C67 C68 109.9(4)
C62 C67 C68 112.9(3)
C69 C67 H67 107.9
C62 C67 H67 107.9
C68 C67 H67 107.9
C67 C68 H68A 109.5
C67 C68 H68B 109.5
H68A C68 H68B 109.5
C67 C68 H68C 109.5
H68A C68 H68C 109.5
H68B C68 H68C 109.5
C67 C69 H69A 109.5
C67 C69 H69B 109.5
H69A C69 H69B 109.5
C67 C69 H69C 109.5
H69A C69 H69C 109.5
H69B C69 H69C 109.5
C72A C70 C71A 115.8(12)
C71B C70 C72B 110.9(13)
C72A C70 C64 112.7(6)
C71B C70 C64 113.6(17)
C71A C70 C64 113.2(13)
C72B C70 C64 107.9(7)
C72A C70 H70A 104.5
C71A C70 H70A 104.5
C64 C70 H70A 104.5
C71B C70 H70B 108.1
C72B C70 H70B 108.1
C64 C70 H70B 108.1
C70 C71A H71A 109.5
C70 C71A H71B 109.5
H71A C71A H71B 109.5
C70 C71A H71C 109.5
H71A C71A H71C 109.5
H71B C71A H71C 109.5
C70 C72A H72A 109.5
C70 C72A H72B 109.5
H72A C72A H72B 109.5
C70 C72A H72C 109.5
H72A C72A H72C 109.5
H72B C72A H72C 109.5
C70 C71B H71D 109.5
C70 C71B H71E 109.5
H71D C71B H71E 109.5
C70 C71B H71F 109.5
H71D C71B H71F 109.5
H71E C71B H71F 109.5
C70 C72B H72D 109.5
C70 C72B H72E 109.5
H72D C72B H72E 109.5
C70 C72B H72F 109.5
H72D C72B H72F 109.5
H72E C72B H72F 109.5
C75 C73 C66 111.8(3)
C75 C73 C74 111.1(3)
C66 C73 C74 111.1(3)
C75 C73 H73 107.5
C66 C73 H73 107.5
C74 C73 H73 107.5
C73 C74 H74A 109.5
C73 C74 H74B 109.5
H74A C74 H74B 109.5
C73 C74 H74C 109.5
H74A C74 H74C 109.5
H74B C74 H74C 109.5
C73 C75 H75A 109.5
C73 C75 H75B 109.5
H75A C75 H75B 109.5
C73 C75 H75C 109.5
H75A C75 H75C 109.5
H75B C75 H75C 109.5
O3B Li O5 171.5(6)
O5 Li O3A 161.8(5)
O3B Li O4 81.1(4)
O5 Li O4 92.7(3)
O3A Li O4 80.8(3)
O3B Li O2 81.9(5)
O5 Li O2 93.4(4)
O3A Li O2 104.4(4)
O4 Li O2 98.1(4)
O3B Li O6 107.4(6)
O5 Li O6 78.7(3)
O3A Li O6 84.9(4)
O4 Li O6 94.9(4)
O2 Li O6 165.1(5)
O3B Li O1 92.6(4)
O5 Li O1 93.1(3)
O3A Li O1 95.1(3)
O4 Li O1 172.2(5)
O2 Li O1 76.4(3)
O6 Li O1 91.3(4)
C76 O1 C78 117.6(6)
C76 O1 Li 108.5(5)
C78 O1 Li 130.2(5)
C77 O2 C79A 113.9(8)
C77 O2 C79B 107.9(12)
C77 O2 Li 113.4(5)
C79A O2 Li 115.1(6)
C79B O2 Li 136.9(11)
C82 O3A C80A 108.1(7)
C82 O3A Li 125.0(5)
C80A O3A Li 111.3(7)
C82 O3B C80B 93.3(11)
C82 O3B Li 125.0(8)
C80B O3B Li 109.0(13)
C83A O4 C81A 104.6(7)
C81B O4 C83B 143.1(13)
C83A O4 Li 129.9(6)
C81B O4 Li 117.0(8)
C81A O4 Li 106.5(5)
C83B O4 Li 97.5(8)
C87 O6 C85 114.2(7)
C87 O6 Li 134.6(6)
C85 O6 Li 111.2(4)
C86B O5 C84B 114.7(6)
C86A O5 C84A 101.6(16)
C86A O5 Li 134.5(11)
C86B O5 Li 126.9(5)
C84B O5 Li 118.0(6)
C84A O5 Li 111.0(11)
O1 C76 C77 117.4(8)
O1 C76 H76A 107.9
C77 C76 H76A 107.9
O1 C76 H76B 107.9
C77 C76 H76B 107.9
H76A C76 H76B 107.2
O2 C77 C76 112.9(7)
O2 C77 H77A 109.0
C76 C77 H77A 109.0
O2 C77 H77B 109.0
C76 C77 H77B 109.0
H77A C77 H77B 107.8
O1 C78 H78A 109.5
O1 C78 H78B 109.5
H78A C78 H78B 109.5
O1 C78 H78C 109.5
H78A C78 H78C 109.5
H78B C78 H78C 109.5
O2 C79A H79A 109.5
O2 C79A H79B 109.5
H79A C79A H79B 109.5
O2 C79A H79C 109.5
H79A C79A H79C 109.5
H79B C79A H79C 109.5
O2 C79B H79D 109.5
O2 C79B H79E 109.5
H79D C79B H79E 109.5
O2 C79B H79F 109.5
H79D C79B H79F 109.5
H79E C79B H79F 109.5
O3A C80A C81A 97.3(8)
O3A C80A H80A 112.3
C81A C80A H80A 112.3
O3A C80A H80B 112.3
C81A C80A H80B 112.3
H80A C80A H80B 109.9
O4 C81A C80A 104.6(10)
O4 C81A H81A 110.8
C80A C81A H81A 110.8
O4 C81A H81B 110.8
C80A C81A H81B 110.8
H81A C81A H81B 108.9
O3B C80B C81B 112.8(19)
O3B C80B H80C 109.0
C81B C80B H80C 109.0
O3B C80B H80D 109.0
C81B C80B H80D 109.0
H80C C80B H80D 107.8
O4 C81B C80B 102.6(15)
O4 C81B H81C 111.2
C80B C81B H81C 111.2
O4 C81B H81D 111.2
C80B C81B H81D 111.2
H81C C81B H81D 109.2
O3A C82 H82A 109.5
O3A C82 H82B 109.5
H82A C82 H82B 109.5
O3A C82 H82C 109.5
H82A C82 H82C 109.5
H82B C82 H82C 109.5
O3B C82 H82D 109.5
O3B C82 H82E 109.5
H82D C82 H82E 109.5
O3B C82 H82F 109.5
H82D C82 H82F 109.5
H82E C82 H82F 109.5
O4 C83A H83A 109.5
O4 C83A H83B 109.5
H83A C83A H83B 109.5
O4 C83A H83C 109.5
H83A C83A H83C 109.5
H83B C83A H83C 109.5
O4 C83B H83D 109.5
O4 C83B H83E 109.5
H83D C83B H83E 109.5
O4 C83B H83F 109.5
H83D C83B H83F 109.5
H83E C83B H83F 109.5
O5 C84A C85 108.8(11)
O5 C84A H84A 109.9
C85 C84A H84A 109.9
O5 C84A H84B 109.9
C85 C84A H84B 109.9
H84A C84A H84B 108.3
O5 C84B C85 112.6(7)
O5 C84B H84C 109.1
C85 C84B H84C 109.1
O5 C84B H84D 109.1
C85 C84B H84D 109.1
H84C C84B H84D 107.8
O6 C85 C84B 118.7(6)
O6 C85 C84A 108.7(11)
O6 C85 H85A 109.9
C84A C85 H85A 109.9
O6 C85 H85B 109.9
C84A C85 H85B 109.9
H85A C85 H85B 108.3
O6 C85 H85C 107.6
C84B C85 H85C 107.6
O6 C85 H85D 107.6
C84B C85 H85D 107.6
H85C C85 H85D 107.1
O5 C86A H86A 109.5
O5 C86A H86B 109.5
H86A C86A H86B 109.5
O5 C86A H86C 109.5
H86A C86A H86C 109.5
H86B C86A H86C 109.5
O5 C86B H86D 109.5
O5 C86B H86E 109.5
H86D C86B H86E 109.5
O5 C86B H86F 109.5
H86D C86B H86F 109.5
H86E C86B H86F 109.5
O6 C87 H87A 109.5
O6 C87 H87B 109.5
H87A C87 H87B 109.5
O6 C87 H87C 109.5
H87A C87 H87C 109.5
H87B C87 H87C 109.5
C89_1 C88_1 H88A_1 109.5
C89_1 C88_1 H88B_1 109.5
H88A_1 C88_1 H88B_1 109.5
C89_1 C88_1 H88C_1 109.5
H88A_1 C88_1 H88C_1 109.5
H88B_1 C88_1 H88C_1 109.5
C90_1 C89_1 C88_1 114.6(18)
C90_1 C89_1 H89A_1 108.6
C88_1 C89_1 H89A_1 108.6
C90_1 C89_1 H89B_1 108.6
C88_1 C89_1 H89B_1 108.6
H89A_1 C89_1 H89B_1 107.6
C89_1 C90_1 C91_1 112.1(16)
C89_1 C90_1 H90A_1 109.2
C91_1 C90_1 H90A_1 109.2
C89_1 C90_1 H90B_1 109.2
C91_1 C90_1 H90B_1 109.2
H90A_1 C90_1 H90B_1 107.9
C92_1 C91_1 C90_1 106.0(12)
C92_1 C91_1 H91A_1 110.5
C90_1 C91_1 H91A_1 110.5
C92_1 C91_1 H91B_1 110.5
C90_1 C91_1 H91B_1 110.5
H91A_1 C91_1 H91B_1 108.7
C91_1 C92_1 C93_1 111.7(11)
C91_1 C92_1 H92A_1 109.3
C93_1 C92_1 H92A_1 109.3
C91_1 C92_1 H92B_1 109.3
C93_1 C92_1 H92B_1 109.3
H92A_1 C92_1 H92B_1 107.9
C92_1 C93_1 H93A_1 109.5
C92_1 C93_1 H93B_1 109.5
H93A_1 C93_1 H93B_1 109.5
C92_1 C93_1 H93C_1 109.5
H93A_1 C93_1 H93C_1 109.5
H93B_1 C93_1 H93C_1 109.5

loop_
_geom_bond_atom_site_label_1
_geom_bond_atom_site_label_2
_geom_bond_distance
Ge2 Si1A 2.467(8)
Ge2 Si1B 2.470(8)
Ge2 Si4 2.4800(9)
Ge2 Ge1B 2.530(4)
Ge2 Ge1A 2.559(2)
Ge1A Si3 2.414(3)
Ge1A Si2 2.450(3)
Ge1A Si1A 2.674(7)
Si1A Si2 2.339(8)
Si1A Si3 2.343(8)
Ge1B Si3 2.430(4)
Ge1B Si2 2.447(4)
Ge1B Si1B 2.669(7)
Si1B Si3 2.340(9)
Si1B Si2 2.343(9)
Si3 C1 1.906(4)
Si3 Si4 2.3440(13)
Si2 C16 1.931(4)
Si2 C31 1.934(4)
Si4 C46 1.933(4)
Si4 C61 1.935(4)
C1 C6 1.406(6)
C1 C2 1.424(6)
C2 C3 1.394(6)
C2 C7 1.500(7)
C3 C4 1.356(8)
C3 H3 0.9500
C4 C5 1.395(9)
C4 C10 1.553(8)
C5 C6 1.385(6)
C5 H5 0.9500
C6 C13 1.512(7)
C7 C8 1.510(6)
C7 C9 1.533(6)
C7 H7 1.0000
C8 H8A 0.9800
C8 H8B 0.9800
C8 H8C 0.9800
C9 H9A 0.9800
C9 H9B 0.9800
C9 H9C 0.9800
C10 C12 1.491(12)
C10 C11 1.502(13)
C10 H10 1.0000
C11 H11A 0.9800
C11 H11B 0.9800
C11 H11C 0.9800
C12 H12A 0.9800
C12 H12B 0.9800
C12 H12C 0.9800
C13 C15 1.526(7)
C13 C14 1.533(6)
C13 H13 1.0000
C14 H14A 0.9800
C14 H14B 0.9800
C14 H14C 0.9800
C15 H15A 0.9800
C15 H15B 0.9800
C15 H15C 0.9800
C16 C17 1.416(5)
C16 C21 1.417(5)
C17 C18 1.390(5)
C17 C22 1.517(5)
C18 C19 1.381(6)
C18 H18 0.9500
C19 C20 1.377(6)
C19 C25 1.526(5)
C20 C21 1.395(5)
C20 H20 0.9500
C21 C28 1.514(6)
C22 C24 1.523(7)
C22 C23 1.532(6)
C22 H22 1.0000
C23 H23A 0.9800
C23 H23B 0.9800
C23 H23C 0.9800
C24 H24A 0.9800
C24 H24B 0.9800
C24 H24C 0.9800
C25 C26 1.523(8)
C25 C27 1.538(8)
C25 H25 1.0000
C26 H26A 0.9800
C26 H26B 0.9800
C26 H26C 0.9800
C27 H27A 0.9800
C27 H27B 0.9800
C27 H27C 0.9800
C28 C30 1.523(6)
C28 C29 1.529(6)
C28 H28 1.0000
C29 H29A 0.9800
C29 H29B 0.9800
C29 H29C 0.9800
C30 H30A 0.9800
C30 H30B 0.9800
C30 H30C 0.9800
C31 C36 1.413(6)
C31 C32 1.414(6)
C32 C33 1.392(6)
C32 C37 1.532(7)
C33 C34 1.366(8)
C33 H33 0.9500
C34 C35 1.360(8)
C34 C40B 1.573(9)
C34 C40A 1.613(9)
C35 C36 1.403(6)
C35 H35 0.9500
C36 C43 1.504(6)
C37 C38B 1.498(9)
C37 C39 1.518(8)
C37 C38A 1.76(3)
C37 H37A 1.0000
C37 H37B 1.0000
C38A H38A 0.9800
C38A H38B 0.9800
C38A H38C 0.9800
C38B H38D 0.9800
C38B H38E 0.9800
C38B H38F 0.9800
C39 H39A 0.9800
C39 H39B 0.9800
C39 H39C 0.9800
C40A C42 1.460(12)
C40A C41 1.487(10)
C40A H40A 1.0000
C40B C42 1.361(12)
C40B C41 1.582(11)
C40B H40B 1.0000
C41 H41A 0.9800
C41 H41B 0.9800
C41 H41C 0.9800
C41 H41D 0.9800
C41 H41E 0.9800
C41 H41F 0.9800
C42 H42A 0.9800
C42 H42B 0.9800
C42 H42C 0.9800
C42 H42D 0.9800
C42 H42E 0.9800
C42 H42F 0.9800
C43 C44 1.524(6)
C43 C45 1.539(7)
C43 H43 1.0000
C44 H44A 0.9800
C44 H44B 0.9800
C44 H44C 0.9800
C45 H45A 0.9800
C45 H45B 0.9800
C45 H45C 0.9800
C46 C51 1.406(5)
C46 C47 1.423(5)
C47 C48 1.386(6)
C47 C52 1.520(6)
C48 C49 1.360(6)
C48 H48 0.9500
C49 C50 1.402(6)
C49 C55 1.524(6)
C50 C51 1.389(5)
C50 H50 0.9500
C51 C58 1.527(5)
C52 C54 1.534(6)
C52 C53 1.540(6)
C52 H52 1.0000
C53 H53A 0.9800
C53 H53B 0.9800
C53 H53C 0.9800
C54 H54A 0.9800
C54 H54B 0.9800
C54 H54C 0.9800
C55 C57 1.453(8)
C55 C56 1.514(7)
C55 H55 1.0000
C56 H56A 0.9800
C56 H56B 0.9800
C56 H56C 0.9800
C57 H57A 0.9800
C57 H57B 0.9800
C57 H57C 0.9800
C58 C59 1.516(6)
C58 C60 1.522(5)
C58 H58 1.0000
C59 H59A 0.9800
C59 H59B 0.9800
C59 H59C 0.9800
C60 H60A 0.9800
C60 H60B 0.9800
C60 H60C 0.9800
C61 C62 1.411(5)
C61 C66 1.413(5)
C62 C63 1.399(5)
C62 C67 1.516(5)
C63 C64 1.378(6)
C63 H63 0.9500
C64 C65 1.379(6)
C64 C70 1.526(6)
C65 C66 1.389(5)
C65 H65 0.9500
C66 C73 1.523(5)
C67 C69 1.516(6)
C67 C68 1.531(6)
C67 H67 1.0000
C68 H68A 0.9800
C68 H68B 0.9800
C68 H68C 0.9800
C69 H69A 0.9800
C69 H69B 0.9800
C69 H69C 0.9800
C70 C72A 1.468(8)
C70 C71B 1.480(9)
C70 C71A 1.482(8)
C70 C72B 1.507(9)
C70 H70A 1.0000
C70 H70B 1.0000
C71A H71A 0.9800
C71A H71B 0.9800
C71A H71C 0.9800
C72A H72A 0.9800
C72A H72B 0.9800
C72A H72C 0.9800
C71B H71D 0.9800
C71B H71E 0.9800
C71B H71F 0.9800
C72B H72D 0.9800
C72B H72E 0.9800
C72B H72F 0.9800
C73 C75 1.519(5)
C73 C74 1.529(5)
C73 H73 1.0000
C74 H74A 0.9800
C74 H74B 0.9800
C74 H74C 0.9800
C75 H75A 0.9800
C75 H75B 0.9800
C75 H75C 0.9800
Li O3B 1.961(13)
Li O5 2.085(8)
Li O3A 2.099(9)
Li O4 2.109(9)
Li O2 2.133(10)
Li O6 2.168(11)
Li O1 2.244(9)
O1 C76 1.332(8)
O1 C78 1.355(8)
O2 C77 1.377(9)
O2 C79A 1.420(10)
O2 C79B 1.443(12)
O3A C82 1.339(9)
O3A C80A 1.502(9)
O3B C82 1.490(13)
O3B C80B 1.511(11)
O4 C83A 1.406(9)
O4 C81B 1.512(10)
O4 C81A 1.529(9)
O4 C83B 1.575(16)
O6 C87 1.318(8)
O6 C85 1.432(8)
O5 C86A 1.348(11)
O5 C86B 1.353(8)
O5 C84B 1.405(8)
O5 C84A 1.419(10)
C76 C77 1.424(12)
C76 H76A 0.9900
C76 H76B 0.9900
C77 H77A 0.9900
C77 H77B 0.9900
C78 H78A 0.9800
C78 H78B 0.9800
C78 H78C 0.9800
C79A H79A 0.9800
C79A H79B 0.9800
C79A H79C 0.9800
C79B H79D 0.9800
C79B H79E 0.9800
C79B H79F 0.9800
C80A C81A 1.621(14)
C80A H80A 0.9900
C80A H80B 0.9900
C81A H81A 0.9900
C81A H81B 0.9900
C80B C81B 1.623(16)
C80B H80C 0.9900
C80B H80D 0.9900
C81B H81C 0.9900
C81B H81D 0.9900
C82 H82A 0.9800
C82 H82B 0.9800
C82 H82C 0.9800
C82 H82D 0.9800
C82 H82E 0.9800
C82 H82F 0.9800
C83A H83A 0.9800
C83A H83B 0.9800
C83A H83C 0.9800
C83B H83D 0.9800
C83B H83E 0.9800
C83B H83F 0.9800
C84A C85 1.521(18)
C84A H84A 0.9900
C84A H84B 0.9900
C84B C85 1.469(12)
C84B H84C 0.9900
C84B H84D 0.9900
C85 H85A 0.9900
C85 H85B 0.9900
C85 H85C 0.9900
C85 H85D 0.9900
C86A H86A 0.9800
C86A H86B 0.9800
C86A H86C 0.9800
C86B H86D 0.9800
C86B H86E 0.9800
C86B H86F 0.9800
C87 H87A 0.9800
C87 H87B 0.9800
C87 H87C 0.9800
C88_1 C89_1 1.460(14)
C88_1 H88A_1 0.9800
C88_1 H88B_1 0.9800
C88_1 H88C_1 0.9800
C89_1 C90_1 1.394(14)
C89_1 H89A_1 0.9900
C89_1 H89B_1 0.9900
C90_1 C91_1 1.509(12)
C90_1 H90A_1 0.9900
C90_1 H90B_1 0.9900
C91_1 C92_1 1.375(11)
C91_1 H91A_1 0.9900
C91_1 H91B_1 0.9900
C92_1 C93_1 1.472(10)
C92_1 H92A_1 0.9900
C92_1 H92B_1 0.9900
C93_1 H93A_1 0.9800
C93_1 H93B_1 0.9800
C93_1 H93C_1 0.9800
